data_9005775
loop_
_publ_author_name
'Ohashi, Y.'

_publ_section_title
;
 Polysynthetically-twinned structures of enstatite and wollastonite
 Sample: CLEN
;
_journal_name_full 'Physics and Chemistry of Minerals'
_journal_page_first 217
_journal_page_last 229
_journal_paper_doi 10.1007/BF00309314
_journal_volume 10
_journal_year 1984
_chemical_formula_sum 'Mg O3 Si'
_chemical_name_mineral Clinoenstatite
_space_group_IT_number 14
_symmetry_space_group_name_Hall '-P 2ybc'
_symmetry_space_group_name_H-M 'P 1 21/c 1'
_cell_angle_alpha 90
_cell_angle_beta 108.35
_cell_angle_gamma 90
_cell_length_a 9.606
_cell_length_b 8.8131
_cell_length_c 5.170
_cell_formula_units_Z 8
_cell_volume 415.429
_database_code_amcsd 0007357
_exptl_crystal_density_diffrn 3.210
_cod_original_formula_sum 'Mg Si O3'
_cod_database_code 9005775

loop_
_space_group_symop_operation_xyz
x,y,z
x,1/2-y,1/2+z
-x,1/2+y,1/2-z
-x,-y,-z

loop_
_atom_site_label
_atom_site_fract_x
_atom_site_fract_y
_atom_site_fract_z
_atom_site_U_iso_or_equiv
MgM1 0.25111 0.65330 0.21770 0.00519
MgM2 0.25581 0.01312 0.21460 0.00697
SiA 0.04331 0.34088 0.29449 0.00367
SiB 0.55339 0.83718 0.23007 0.00380
O1A 0.86670 0.33960 0.18510 0.00469
O2A 0.12280 0.50090 0.32180 0.00583
O3A 0.10660 0.27950 0.61530 0.00595
O1B 0.37620 0.83990 0.12470 0.00494
O2B 0.63400 0.98250 0.38910 0.00621
O3B 0.60530 0.69420 0.45400 0.00545

loop_
_cod_related_entry_id
_cod_related_entry_database
_cod_related_entry_code
1 AMCSD 0007357
